data_4117318
loop_
_publ_author_name
'Torahiko Yamaguchi'
'Matthew Asay'
'Akira Sekiguchi'

_publ_section_title
;
 [[(Me3Si)2CH]2iPrSi(NHC)Si=Si(Me)SiiPr[CH(SiMe3)2]2]+: A Molecule with
 Disilenyl Cation Character
;
_journal_name_full 'Journal of the American Chemical Society'
_journal_page_first 886
_journal_page_last 889
_journal_paper_doi 10.1021/ja210669n
_journal_volume 134
_journal_year 2012
_chemical_formula_sum 'C49.5 H111.5 F3.5 N2 O3 S Si12'
_chemical_formula_weight 1218.55
_chemical_name_systematic
; 
 ? 
;
_space_group_IT_number 15
_symmetry_cell_setting monoclinic
_symmetry_space_group_name_Hall '-C 2yc'
_symmetry_space_group_name_H-M 'C 1 2/c 1'
_atom_sites_solution_hydrogens geom
_atom_sites_solution_primary direct
_atom_sites_solution_secondary difmap
_audit_creation_method SHELXL-97
_cell_angle_alpha 90.00
_cell_angle_beta 100.738(3)
_cell_angle_gamma 90.00
_cell_formula_units_Z 8
_cell_length_a 43.839(9)
_cell_length_b 12.063(3)
_cell_length_c 27.251(6)
_cell_measurement_reflns_used 2577
_cell_measurement_temperature 120
_cell_measurement_theta_max 21.17
_cell_measurement_theta_min 2.24
_cell_volume 14159(6)
_computing_cell_refinement 'APEX2 (Bruker AXS, 2006)'
_computing_data_collection 'APEX2 (Bruker AXS, 2006)'
_computing_data_reduction 'SAINT (Bruker AXS, 2004)'
_computing_molecular_graphics 'XSHEL (Bruker AXS,2002)'
_computing_publication_material 'XCIF (Bruker AXS, 2001)'
_computing_structure_refinement 'SHELXL-97 (Sheldrick, 1997)'
_computing_structure_solution 'SHELXS-97 (Sheldrick, 1997)'
_diffrn_ambient_temperature 120
_diffrn_detector_area_resol_mean 8.333
_diffrn_measured_fraction_theta_full 0.996
_diffrn_measured_fraction_theta_max 0.996
_diffrn_measurement_device_type 'Bruker APEXII CCD area detector'
_diffrn_measurement_method 'phi and omega scans'
_diffrn_radiation_monochromator graphite
_diffrn_radiation_source 'fine-focus sealed tube'
_diffrn_radiation_type MoK\a
_diffrn_radiation_wavelength 0.71073
_diffrn_reflns_av_R_equivalents 0.1180
_diffrn_reflns_av_sigmaI/netI 0.1597
_diffrn_reflns_limit_h_max 52
_diffrn_reflns_limit_h_min -53
_diffrn_reflns_limit_k_max 14
_diffrn_reflns_limit_k_min -8
_diffrn_reflns_limit_l_max 27
_diffrn_reflns_limit_l_min -33
_diffrn_reflns_number 34888
_diffrn_reflns_theta_full 25.75
_diffrn_reflns_theta_max 25.75
_diffrn_reflns_theta_min 0.95
_exptl_absorpt_coefficient_mu 0.294
_exptl_absorpt_correction_T_max 0.9912
_exptl_absorpt_correction_T_min 0.9169
_exptl_absorpt_correction_type empirical
_exptl_absorpt_process_details
;
SADABS Sheldrick 1996
;
_exptl_crystal_colour yellow
_exptl_crystal_density_diffrn 1.143
_exptl_crystal_description plate
_exptl_crystal_F_000 5296
_exptl_crystal_size_max 0.30
_exptl_crystal_size_mid 0.20
_exptl_crystal_size_min 0.03
_refine_diff_density_max 0.916
_refine_diff_density_min -0.443
_refine_diff_density_rms 0.099
_refine_ls_extinction_method none
_refine_ls_goodness_of_fit_ref 0.967
_refine_ls_hydrogen_treatment constr
_refine_ls_matrix_type full
_refine_ls_number_parameters 692
_refine_ls_number_reflns 13506
_refine_ls_number_restraints 7
_refine_ls_restrained_S_all 0.969
_refine_ls_R_factor_all 0.1511
_refine_ls_R_factor_gt 0.0636
_refine_ls_shift/su_max 0.001
_refine_ls_shift/su_mean 0.000
_refine_ls_structure_factor_coef Fsqd
_refine_ls_weighting_details 'calc w=1/[\s^2^(Fo^2^)+(0.0701P)^2^+0.0000P] where P=(Fo^2^+2Fc^2^)/3'
_refine_ls_weighting_scheme calc
_refine_ls_wR_factor_gt 0.1362
_refine_ls_wR_factor_ref 0.1794
_reflns_number_gt 6861
_reflns_number_total 13506
_reflns_threshold_expression >2sigma(I)
_cod_data_source_file ja210669n_si_002.cif
_cod_data_source_block actoa04_0m
_cod_original_cell_volume 14159(5)
_cod_original_sg_symbol_H-M 'C 1 2/c 1 '
_cod_original_formula_sum 'C49.50 H111.50 F3.50 N2 O3 S Si12'
_cod_database_code 4117318

loop_
_symmetry_equiv_pos_as_xyz
'x, y, z'
'-x, y, -z+1/2'
'x+1/2, y+1/2, z'
'-x+1/2, y+1/2, -z+1/2'
'-x, -y, -z'
'x, -y, z-1/2'
'-x+1/2, -y+1/2, -z'
'x+1/2, -y+1/2, z-1/2'

loop_
_atom_site_label
_atom_site_type_symbol
_atom_site_fract_x
_atom_site_fract_y
_atom_site_fract_z
_atom_site_U_iso_or_equiv
_atom_site_adp_type
_atom_site_occupancy
_atom_site_symmetry_multiplicity
_atom_site_calc_flag
_atom_site_refinement_flags
_atom_site_disorder_assembly
_atom_site_disorder_group
C1 C 0.18775(10) 0.1844(4) 0.16409(16) 0.0247(11) Uani 1 1 d . . .
H1 H 0.2060 0.1877 0.1469 0.030 Uiso 1 1 calc R . .
C2 C 0.21527(12) -0.0491(5) 0.1817(2) 0.0497(16) Uani 1 1 d . . .
H2A H 0.2109 -0.1287 0.1781 0.075 Uiso 1 1 calc R . .
H2B H 0.2222 -0.0313 0.2172 0.075 Uiso 1 1 calc R . .
H2C H 0.2316 -0.0292 0.1632 0.075 Uiso 1 1 calc R . .
C3 C 0.14778(12) -0.0195(5) 0.18884(18) 0.0422(15) Uani 1 1 d . . .
H3A H 0.1282 0.0173 0.1747 0.063 Uiso 1 1 calc R . .
H3B H 0.1533 -0.0026 0.2246 0.063 Uiso 1 1 calc R . .
H3C H 0.1454 -0.0998 0.1842 0.063 Uiso 1 1 calc R . .
C4 C 0.17002(12) -0.0132(4) 0.08991(17) 0.0344(13) Uani 1 1 d . . .
H4A H 0.1539 0.0350 0.0714 0.052 Uiso 1 1 calc R . .
H4B H 0.1626 -0.0900 0.0879 0.052 Uiso 1 1 calc R . .
H4C H 0.1888 -0.0079 0.0753 0.052 Uiso 1 1 calc R . .
C5 C 0.19834(13) 0.1265(5) 0.28036(18) 0.0483(16) Uani 1 1 d . . .
H5A H 0.2045 0.0502 0.2747 0.072 Uiso 1 1 calc R . .
H5B H 0.1759 0.1292 0.2793 0.072 Uiso 1 1 calc R . .
H5C H 0.2093 0.1518 0.3131 0.072 Uiso 1 1 calc R . .
C6 C 0.25095(11) 0.2071(5) 0.2302(2) 0.0481(16) Uani 1 1 d . . .
H6A H 0.2566 0.2583 0.2055 0.072 Uiso 1 1 calc R . .
H6B H 0.2558 0.1310 0.2216 0.072 Uiso 1 1 calc R . .
H6C H 0.2627 0.2256 0.2634 0.072 Uiso 1 1 calc R . .
C7 C 0.20344(12) 0.3611(5) 0.25580(18) 0.0391(14) Uani 1 1 d . . .
H7A H 0.2173 0.3698 0.2882 0.059 Uiso 1 1 calc R . .
H7B H 0.1819 0.3703 0.2600 0.059 Uiso 1 1 calc R . .
H7C H 0.2084 0.4172 0.2325 0.059 Uiso 1 1 calc R . .
C8 C 0.19359(10) 0.4101(4) 0.11803(17) 0.0232(11) Uani 1 1 d . . .
H8 H 0.2079 0.4089 0.1512 0.028 Uiso 1 1 calc R . .
C9 C 0.22700(13) 0.2174(5) 0.0685(2) 0.0430(15) Uani 1 1 d . . .
H9A H 0.2410 0.1892 0.0981 0.065 Uiso 1 1 calc R . .
H9B H 0.2360 0.2037 0.0388 0.065 Uiso 1 1 calc R . .
H9C H 0.2069 0.1795 0.0650 0.065 Uiso 1 1 calc R . .
C10 C 0.26132(11) 0.4222(5) 0.1004(2) 0.0523(17) Uani 1 1 d . . .
H10A H 0.2612 0.5034 0.1014 0.078 Uiso 1 1 calc R . .
H10B H 0.2754 0.3971 0.0787 0.078 Uiso 1 1 calc R . .
H10C H 0.2684 0.3933 0.1343 0.078 Uiso 1 1 calc R . .
C11 C 0.20724(13) 0.4259(5) 0.01167(18) 0.0437(15) Uani 1 1 d . . .
H11A H 0.1855 0.4042 0.0002 0.066 Uiso 1 1 calc R . .
H11B H 0.2200 0.3959 -0.0112 0.066 Uiso 1 1 calc R . .
H11C H 0.2088 0.5070 0.0123 0.066 Uiso 1 1 calc R . .
C12 C 0.21818(12) 0.6495(4) 0.10755(19) 0.0394(14) Uani 1 1 d . . .
H12A H 0.2253 0.6320 0.0764 0.059 Uiso 1 1 calc R . .
H12B H 0.2349 0.6337 0.1360 0.059 Uiso 1 1 calc R . .
H12C H 0.2126 0.7282 0.1078 0.059 Uiso 1 1 calc R . .
C13 C 0.17151(11) 0.6193(4) 0.16945(17) 0.0332(13) Uani 1 1 d . . .
H13A H 0.1701 0.7002 0.1672 0.050 Uiso 1 1 calc R . .
H13B H 0.1869 0.5985 0.1989 0.050 Uiso 1 1 calc R . .
H13C H 0.1512 0.5885 0.1723 0.050 Uiso 1 1 calc R . .
C14 C 0.15327(12) 0.5968(4) 0.05696(18) 0.0356(13) Uani 1 1 d . . .
H14A H 0.1404 0.6580 0.0652 0.053 Uiso 1 1 calc R . .
H14B H 0.1402 0.5314 0.0475 0.053 Uiso 1 1 calc R . .
H14C H 0.1632 0.6185 0.0290 0.053 Uiso 1 1 calc R . .
C15 C 0.13619(11) 0.3560(4) 0.16991(17) 0.0265(12) Uani 1 1 d . . .
H15 H 0.1498 0.4010 0.1961 0.032 Uiso 1 1 calc R . .
C16 C 0.12294(12) 0.2653(4) 0.19912(18) 0.0351(13) Uani 1 1 d . . .
H16A H 0.1117 0.2995 0.2231 0.053 Uiso 1 1 calc R . .
H16B H 0.1399 0.2198 0.2171 0.053 Uiso 1 1 calc R . .
H16C H 0.1087 0.2186 0.1759 0.053 Uiso 1 1 calc R . .
C17 C 0.11003(11) 0.4351(4) 0.14730(18) 0.0313(13) Uani 1 1 d . . .
H17A H 0.0916 0.3921 0.1325 0.047 Uiso 1 1 calc R . .
H17B H 0.1168 0.4804 0.1214 0.047 Uiso 1 1 calc R . .
H17C H 0.1049 0.4834 0.1735 0.047 Uiso 1 1 calc R . .
C18 C 0.09293(11) 0.0563(4) -0.13177(16) 0.0246(11) Uani 1 1 d . . .
H18 H 0.1125 0.0668 -0.1452 0.030 Uiso 1 1 calc R . .
C19 C 0.11584(13) -0.0666(5) -0.02623(18) 0.0429(15) Uani 1 1 d . . .
H19A H 0.1000 -0.0267 -0.0121 0.064 Uiso 1 1 calc R . .
H19B H 0.1355 -0.0259 -0.0188 0.064 Uiso 1 1 calc R . .
H19C H 0.1187 -0.1409 -0.0116 0.064 Uiso 1 1 calc R . .
C20 C 0.13704(12) -0.1428(5) -0.1182(2) 0.0461(15) Uani 1 1 d . . .
H20A H 0.1548 -0.0922 -0.1118 0.069 Uiso 1 1 calc R . .
H20B H 0.1313 -0.1570 -0.1541 0.069 Uiso 1 1 calc R . .
H20C H 0.1426 -0.2129 -0.1005 0.069 Uiso 1 1 calc R . .
C21 C 0.07094(12) -0.1811(4) -0.10280(19) 0.0372(14) Uani 1 1 d . . .
H21A H 0.0781 -0.2487 -0.0842 0.056 Uiso 1 1 calc R . .
H21B H 0.0644 -0.1990 -0.1383 0.056 Uiso 1 1 calc R . .
H21C H 0.0534 -0.1497 -0.0899 0.056 Uiso 1 1 calc R . .
C22 C 0.02560(11) -0.0258(5) -0.18424(18) 0.0374(14) Uani 1 1 d . . .
H22A H 0.0238 -0.0204 -0.1490 0.056 Uiso 1 1 calc R . .
H22B H 0.0233 -0.1034 -0.1950 0.056 Uiso 1 1 calc R . .
H22C H 0.0093 0.0189 -0.2045 0.056 Uiso 1 1 calc R . .
C23 C 0.08190(13) -0.0826(5) -0.22864(19) 0.0470(16) Uani 1 1 d . . .
H23A H 0.0691 -0.0894 -0.2621 0.070 Uiso 1 1 calc R . .
H23B H 0.0823 -0.1538 -0.2112 0.070 Uiso 1 1 calc R . .
H23C H 0.1031 -0.0615 -0.2315 0.070 Uiso 1 1 calc R . .
C24 C 0.05788(13) 0.1471(5) -0.23613(18) 0.0418(15) Uani 1 1 d . . .
H24A H 0.0448 0.1235 -0.2675 0.063 Uiso 1 1 calc R . .
H24B H 0.0778 0.1746 -0.2427 0.063 Uiso 1 1 calc R . .
H24C H 0.0474 0.2063 -0.2211 0.063 Uiso 1 1 calc R . .
C25 C 0.10029(11) 0.3137(4) -0.14222(16) 0.0246(11) Uani 1 1 d . . .
H25 H 0.0830 0.3036 -0.1714 0.029 Uiso 1 1 calc R . .
C26 C 0.15253(12) 0.1667(5) -0.1826(2) 0.0437(15) Uani 1 1 d . . .
H26A H 0.1700 0.1754 -0.2001 0.066 Uiso 1 1 calc R . .
H26B H 0.1368 0.1186 -0.2022 0.066 Uiso 1 1 calc R . .
H26C H 0.1599 0.1334 -0.1497 0.066 Uiso 1 1 calc R . .
C27 C 0.12223(13) 0.3579(5) -0.24037(18) 0.0485(16) Uani 1 1 d . . .
H27A H 0.1344 0.4236 -0.2456 0.073 Uiso 1 1 calc R . .
H27B H 0.1002 0.3774 -0.2457 0.073 Uiso 1 1 calc R . .
H27C H 0.1254 0.2999 -0.2640 0.073 Uiso 1 1 calc R . .
C28 C 0.16888(12) 0.3924(5) -0.1437(2) 0.0527(17) Uani 1 1 d . . .
H28A H 0.1743 0.3728 -0.1083 0.079 Uiso 1 1 calc R . .
H28B H 0.1632 0.4710 -0.1470 0.079 Uiso 1 1 calc R . .
H28C H 0.1867 0.3786 -0.1598 0.079 Uiso 1 1 calc R . .
C29 C 0.05358(11) 0.4965(4) -0.11594(19) 0.0369(13) Uani 1 1 d . . .
H29A H 0.0482 0.4474 -0.0902 0.055 Uiso 1 1 calc R . .
H29B H 0.0389 0.4851 -0.1473 0.055 Uiso 1 1 calc R . .
H29C H 0.0526 0.5738 -0.1053 0.055 Uiso 1 1 calc R . .
C30 C 0.09773(13) 0.5611(4) -0.17790(19) 0.0433(15) Uani 1 1 d . . .
H30A H 0.0936 0.6373 -0.1685 0.065 Uiso 1 1 calc R . .
H30B H 0.0828 0.5402 -0.2079 0.065 Uiso 1 1 calc R . .
H30C H 0.1189 0.5562 -0.1847 0.065 Uiso 1 1 calc R . .
C31 C 0.12210(12) 0.5123(4) -0.06904(17) 0.0349(13) Uani 1 1 d . . .
H31A H 0.1146 0.5811 -0.0563 0.052 Uiso 1 1 calc R . .
H31B H 0.1423 0.5254 -0.0783 0.052 Uiso 1 1 calc R . .
H31C H 0.1242 0.4551 -0.0431 0.052 Uiso 1 1 calc R . .
C32 C 0.05236(11) 0.2161(4) -0.08061(17) 0.0276(12) Uani 1 1 d . . .
H32 H 0.0542 0.2830 -0.0586 0.033 Uiso 1 1 calc R . .
C33 C 0.04408(11) 0.1182(4) -0.04958(18) 0.0333(13) Uani 1 1 d . . .
H33A H 0.0249 0.1350 -0.0374 0.050 Uiso 1 1 calc R . .
H33B H 0.0610 0.1058 -0.0211 0.050 Uiso 1 1 calc R . .
H33C H 0.0411 0.0515 -0.0704 0.050 Uiso 1 1 calc R . .
C34 C 0.02567(11) 0.2380(4) -0.12425(18) 0.0340(13) Uani 1 1 d . . .
H34A H 0.0210 0.1702 -0.1440 0.051 Uiso 1 1 calc R . .
H34B H 0.0316 0.2969 -0.1454 0.051 Uiso 1 1 calc R . .
H34C H 0.0072 0.2611 -0.1114 0.051 Uiso 1 1 calc R . .
C35 C 0.08640(10) 0.2636(4) 0.05500(16) 0.0235(11) Uani 1 1 d . . .
C36 C 0.04155(11) 0.2112(5) 0.07613(18) 0.0328(13) Uani 1 1 d . . .
C37 C 0.03723(11) 0.3150(5) 0.05833(18) 0.0300(12) Uani 1 1 d . . .
C38 C 0.08359(12) 0.0700(4) 0.08737(19) 0.0356(13) Uani 1 1 d . . .
H38A H 0.0711 0.0147 0.0662 0.053 Uiso 1 1 calc R . .
H38B H 0.0827 0.0553 0.1225 0.053 Uiso 1 1 calc R . .
H38C H 0.1052 0.0657 0.0826 0.053 Uiso 1 1 calc R . .
C39 C 0.01910(13) 0.1322(6) 0.0934(2) 0.0613(19) Uani 1 1 d . . .
H39A H -0.0012 0.1682 0.0907 0.092 Uiso 1 1 calc R . .
H39B H 0.0269 0.1115 0.1282 0.092 Uiso 1 1 calc R . .
H39C H 0.0170 0.0656 0.0724 0.092 Uiso 1 1 calc R . .
C40 C 0.01037(11) 0.3921(5) 0.0538(2) 0.0484(16) Uani 1 1 d . . .
H40A H -0.0061 0.3576 0.0683 0.073 Uiso 1 1 calc R . .
H40B H 0.0026 0.4083 0.0184 0.073 Uiso 1 1 calc R . .
H40C H 0.0170 0.4611 0.0715 0.073 Uiso 1 1 calc R . .
C41 C 0.07051(12) 0.4561(4) 0.02605(18) 0.0347(13) Uani 1 1 d . . .
H41A H 0.0696 0.5114 0.0520 0.052 Uiso 1 1 calc R . .
H41B H 0.0546 0.4724 -0.0033 0.052 Uiso 1 1 calc R . .
H41C H 0.0910 0.4582 0.0168 0.052 Uiso 1 1 calc R . .
C42 C 0.16983(11) 0.1647(5) -0.03920(19) 0.0427(15) Uani 1 1 d . . .
H42A H 0.1758 0.2176 -0.0631 0.064 Uiso 1 1 calc R . .
H42B H 0.1689 0.0899 -0.0535 0.064 Uiso 1 1 calc R . .
H42C H 0.1853 0.1664 -0.0082 0.064 Uiso 1 1 calc R . .
C43 C 0.07601(16) 0.7736(5) 0.1030(2) 0.0494(16) Uani 1 1 d . . .
C44 C 0.2229(4) 0.7967(16) -0.0166(8) 0.154(8) Uani 1 1 d . . .
H44 H 0.2025 0.8224 -0.0296 0.185 Uiso 1 1 calc R . .
C45 C 0.2395(4) 0.8527(14) 0.0184(10) 0.178(12) Uani 1 1 d . . .
H45 H 0.2337 0.9221 0.0302 0.213 Uiso 1 1 calc R . .
C46 C 0.2672(7) 0.798(2) 0.0367(5) 0.157(8) Uani 1 1 d . . .
C47 C 0.0000 0.5572(16) 0.2500 0.099(6) Uani 1 2 d SD . .
C48 C 0.0210(4) 0.5556(14) 0.2157(6) 0.101(10) Uani 0.50 1 d PD A -1
C49 C 0.0302(3) 0.4549(17) 0.1976(5) 0.252(15) Uani 1 1 d D . .
C50 C 0.0195(6) 0.3563(17) 0.2159(9) 0.132(16) Uani 0.50 1 d PD A -1
C51 C 0.0000 0.3691(16) 0.2500 0.163(18) Uani 1 2 d SD . .
C52 C 0.0094(4) 0.4629(18) 0.2354(6) 0.20(2) Uani 0.50 1 d PD A -1
F1 F 0.06207(10) 0.8307(3) 0.13374(12) 0.0709(11) Uani 1 1 d . . .
F2 F 0.08538(10) 0.6771(3) 0.12457(13) 0.0817(13) Uani 1 1 d . . .
F3 F 0.10218(8) 0.8302(3) 0.09931(14) 0.0662(11) Uani 1 1 d . . .
F4 F 0.2851(4) 0.8320(18) 0.0734(6) 0.221(9) Uani 0.50 1 d P . .
N1 N 0.07132(9) 0.1806(3) 0.07378(14) 0.0252(9) Uani 1 1 d . . .
N2 N 0.06507(9) 0.3459(3) 0.04495(14) 0.0257(10) Uani 1 1 d . . .
O1 O 0.04163(9) 0.8643(3) 0.02811(14) 0.0536(11) Uani 1 1 d . . .
O2 O 0.02807(9) 0.6823(4) 0.05419(16) 0.0629(13) Uani 1 1 d . . .
O3 O 0.07206(9) 0.7041(3) 0.01383(14) 0.0489(11) Uani 1 1 d . . .
S1 S 0.05159(3) 0.75462(12) 0.04259(6) 0.0399(4) Uani 1 1 d . . .
Si1 Si 0.12907(3) 0.26394(12) 0.04946(5) 0.0248(3) Uani 1 1 d . . .
Si2 Si 0.13104(3) 0.20326(13) -0.02572(5) 0.0294(4) Uani 1 1 d . . .
Si3 Si 0.16350(3) 0.30143(11) 0.12864(5) 0.0219(3) Uani 1 1 d . . .
Si4 Si 0.09126(3) 0.19641(11) -0.09958(5) 0.0217(3) Uani 1 1 d . . .
Si5 Si 0.17909(3) 0.03119(12) 0.15651(5) 0.0295(4) Uani 1 1 d . . .
Si6 Si 0.20861(3) 0.21920(13) 0.23032(5) 0.0316(4) Uani 1 1 d . . .
Si7 Si 0.22124(3) 0.37025(13) 0.07553(5) 0.0314(4) Uani 1 1 d . . .
Si8 Si 0.18359(3) 0.56331(12) 0.11226(5) 0.0264(3) Uani 1 1 d . . .
Si9 Si 0.10316(3) -0.07825(12) -0.09517(5) 0.0295(4) Uani 1 1 d . . .
Si10 Si 0.06492(3) 0.02698(13) -0.19234(5) 0.0305(4) Uani 1 1 d . . .
Si11 Si 0.13514(3) 0.30573(13) -0.17455(5) 0.0342(4) Uani 1 1 d . . .
Si12 Si 0.09370(3) 0.46452(12) -0.12537(5) 0.0275(3) Uani 1 1 d . . .

loop_
_atom_site_aniso_label
_atom_site_aniso_U_11
_atom_site_aniso_U_22
_atom_site_aniso_U_33
_atom_site_aniso_U_23
_atom_site_aniso_U_13
_atom_site_aniso_U_12
C1 0.023(3) 0.025(3) 0.024(3) 0.001(2) 0.000(2) 0.001(2)
C2 0.047(4) 0.039(4) 0.052(4) -0.005(3) -0.019(3) 0.007(3)
C3 0.055(4) 0.032(3) 0.035(3) 0.005(3) -0.003(3) -0.004(3)
C4 0.038(3) 0.022(3) 0.041(3) 0.002(3) 0.003(2) 0.003(3)
C5 0.061(4) 0.051(4) 0.028(3) 0.005(3) -0.005(3) -0.010(3)
C6 0.037(3) 0.055(4) 0.045(4) -0.011(3) -0.012(3) 0.005(3)
C7 0.039(3) 0.045(4) 0.028(3) -0.010(3) -0.010(2) -0.002(3)
C8 0.023(3) 0.024(3) 0.023(3) -0.005(2) 0.006(2) -0.002(2)
C9 0.045(3) 0.045(4) 0.044(3) 0.001(3) 0.021(3) 0.010(3)
C10 0.026(3) 0.059(4) 0.075(4) -0.005(4) 0.018(3) -0.005(3)
C11 0.053(4) 0.044(4) 0.038(3) -0.009(3) 0.019(3) 0.001(3)
C12 0.042(3) 0.030(3) 0.048(3) -0.010(3) 0.013(3) -0.015(3)
C13 0.038(3) 0.032(3) 0.032(3) -0.005(3) 0.013(2) -0.005(3)
C14 0.039(3) 0.028(3) 0.040(3) -0.002(3) 0.008(3) 0.000(3)
C15 0.028(3) 0.025(3) 0.025(3) -0.002(2) 0.003(2) -0.004(2)
C16 0.039(3) 0.035(3) 0.034(3) -0.001(3) 0.015(2) -0.001(3)
C17 0.027(3) 0.034(3) 0.034(3) -0.009(3) 0.008(2) 0.001(3)
C18 0.024(3) 0.028(3) 0.022(3) -0.009(2) 0.005(2) -0.001(2)
C19 0.060(4) 0.025(3) 0.039(3) 0.005(3) -0.003(3) -0.004(3)
C20 0.044(3) 0.036(4) 0.062(4) -0.003(3) 0.018(3) 0.009(3)
C21 0.043(3) 0.022(3) 0.045(3) 0.002(3) 0.003(3) -0.002(3)
C22 0.038(3) 0.040(3) 0.034(3) 0.002(3) 0.003(2) -0.007(3)
C23 0.058(4) 0.050(4) 0.036(3) -0.013(3) 0.016(3) -0.005(3)
C24 0.053(4) 0.043(4) 0.025(3) 0.000(3) -0.003(3) -0.010(3)
C25 0.027(3) 0.023(3) 0.023(3) -0.001(2) 0.004(2) -0.003(2)
C26 0.036(3) 0.050(4) 0.051(4) -0.005(3) 0.025(3) -0.002(3)
C27 0.059(4) 0.057(4) 0.036(3) 0.003(3) 0.025(3) -0.012(3)
C28 0.041(4) 0.052(4) 0.069(4) 0.001(3) 0.020(3) -0.013(3)
C29 0.044(3) 0.023(3) 0.042(3) 0.002(3) 0.004(3) 0.005(3)
C30 0.060(4) 0.026(3) 0.044(3) 0.010(3) 0.008(3) 0.004(3)
C31 0.041(3) 0.029(3) 0.034(3) 0.000(3) 0.006(2) -0.003(3)
C32 0.031(3) 0.025(3) 0.028(3) -0.005(2) 0.009(2) 0.000(2)
C33 0.031(3) 0.034(3) 0.037(3) 0.000(3) 0.012(2) -0.003(3)
C34 0.031(3) 0.034(3) 0.039(3) -0.005(3) 0.011(2) 0.001(3)
C35 0.023(3) 0.023(3) 0.025(3) 0.002(2) 0.006(2) -0.001(2)
C36 0.020(3) 0.042(4) 0.038(3) 0.001(3) 0.009(2) -0.006(3)
C37 0.018(3) 0.038(3) 0.034(3) 0.003(3) 0.006(2) 0.003(3)
C38 0.043(3) 0.021(3) 0.045(3) 0.005(3) 0.015(3) -0.002(3)
C39 0.043(4) 0.066(5) 0.081(5) 0.022(4) 0.029(3) -0.014(4)
C40 0.022(3) 0.058(4) 0.066(4) 0.006(3) 0.013(3) 0.013(3)
C41 0.043(3) 0.027(3) 0.034(3) 0.006(2) 0.008(2) 0.010(3)
C42 0.033(3) 0.060(4) 0.038(3) -0.008(3) 0.013(3) -0.002(3)
C43 0.074(5) 0.019(3) 0.054(4) 0.000(3) 0.007(3) 0.005(3)
C44 0.164(14) 0.122(16) 0.211(18) 0.043(12) 0.122(13) -0.057(11)
C45 0.120(12) 0.133(16) 0.31(3) 0.15(2) 0.131(15) 0.037(13)
C46 0.26(3) 0.133(12) 0.089(9) -0.002(11) 0.069(13) -0.129(15)
C47 0.063(12) 0.139(16) 0.079(13) 0.000 -0.027(8) 0.000
C48 0.076(17) 0.098(15) 0.098(19) 0.049(13) -0.060(12) -0.058(13)
C49 0.052(7) 0.63(5) 0.072(8) -0.033(19) 0.001(6) 0.036(18)
C50 0.11(2) 0.13(2) 0.14(3) -0.08(2) -0.033(18) 0.056(18)
C51 0.18(4) 0.094(17) 0.16(4) 0.000 -0.11(2) 0.000
C52 0.022(11) 0.51(8) 0.045(14) -0.01(4) -0.032(8) 0.06(3)
F1 0.120(3) 0.049(2) 0.046(2) -0.0128(18) 0.020(2) 0.004(2)
F2 0.138(4) 0.034(2) 0.062(2) 0.0122(19) -0.008(2) 0.016(2)
F3 0.048(2) 0.043(2) 0.098(3) -0.005(2) -0.0121(19) -0.0027(19)
F4 0.209(17) 0.28(3) 0.180(16) 0.081(16) 0.038(14) -0.086(16)
N1 0.026(2) 0.020(2) 0.031(2) -0.0005(19) 0.0094(18) -0.0008(19)
N2 0.026(2) 0.022(2) 0.030(2) 0.0028(19) 0.0082(18) 0.004(2)
O1 0.053(3) 0.037(3) 0.064(3) -0.006(2) -0.010(2) 0.013(2)
O2 0.056(3) 0.053(3) 0.090(3) -0.030(3) 0.039(2) -0.026(2)
O3 0.057(3) 0.038(2) 0.058(3) -0.001(2) 0.027(2) 0.003(2)
S1 0.0387(8) 0.0285(8) 0.0523(9) -0.0069(7) 0.0083(7) -0.0020(7)
Si1 0.0234(7) 0.0260(8) 0.0249(8) -0.0021(6) 0.0043(6) -0.0001(7)
Si2 0.0289(8) 0.0286(9) 0.0293(8) -0.0008(7) 0.0014(6) -0.0002(7)
Si3 0.0207(7) 0.0208(7) 0.0228(7) -0.0007(6) 0.0007(5) -0.0026(6)
Si4 0.0245(7) 0.0200(7) 0.0208(7) 0.0000(6) 0.0045(5) -0.0008(6)
Si5 0.0324(8) 0.0217(8) 0.0306(8) 0.0017(6) -0.0038(6) 0.0026(7)
Si6 0.0301(8) 0.0333(9) 0.0275(8) 0.0008(7) -0.0050(6) -0.0010(7)
Si7 0.0280(8) 0.0322(9) 0.0369(9) -0.0028(7) 0.0137(6) -0.0002(7)
Si8 0.0272(8) 0.0236(8) 0.0297(8) -0.0042(6) 0.0083(6) -0.0052(7)
Si9 0.0318(8) 0.0201(8) 0.0358(8) -0.0029(7) 0.0044(6) 0.0017(7)
Si10 0.0358(8) 0.0307(9) 0.0247(8) -0.0051(7) 0.0053(6) -0.0065(7)
Si11 0.0351(8) 0.0353(9) 0.0354(9) 0.0005(7) 0.0151(7) -0.0053(8)
Si12 0.0341(8) 0.0204(8) 0.0273(8) 0.0020(6) 0.0040(6) -0.0012(7)

loop_
_atom_type_symbol
_atom_type_description
_atom_type_scat_dispersion_real
_atom_type_scat_dispersion_imag
_atom_type_scat_source
C C 0.0033 0.0016 'International Tables Vol C Tables 4.2.6.8 and 6.1.1.4'
H H 0.0000 0.0000 'International Tables Vol C Tables 4.2.6.8 and 6.1.1.4'
N N 0.0061 0.0033 'International Tables Vol C Tables 4.2.6.8 and 6.1.1.4'
O O 0.0106 0.0060 'International Tables Vol C Tables 4.2.6.8 and 6.1.1.4'
F F 0.0171 0.0103 'International Tables Vol C Tables 4.2.6.8 and 6.1.1.4'
Si Si 0.0817 0.0704 'International Tables Vol C Tables 4.2.6.8 and 6.1.1.4'
S S 0.1246 0.1234 'International Tables Vol C Tables 4.2.6.8 and 6.1.1.4'

loop_
_geom_angle_atom_site_label_1
_geom_angle_atom_site_label_2
_geom_angle_atom_site_label_3
_geom_angle
_geom_angle_site_symmetry_1
_geom_angle_site_symmetry_3
Si5 C1 Si6 111.7(2) . .
Si5 C1 Si3 125.7(2) . .
Si6 C1 Si3 115.9(2) . .
Si5 C1 H1 98.6 . .
Si6 C1 H1 98.6 . .
Si3 C1 H1 98.6 . .
Si5 C2 H2A 109.5 . .
Si5 C2 H2B 109.5 . .
H2A C2 H2B 109.5 . .
Si5 C2 H2C 109.5 . .
H2A C2 H2C 109.5 . .
H2B C2 H2C 109.5 . .
Si5 C3 H3A 109.5 . .
Si5 C3 H3B 109.5 . .
H3A C3 H3B 109.5 . .
Si5 C3 H3C 109.5 . .
H3A C3 H3C 109.5 . .
H3B C3 H3C 109.5 . .
Si5 C4 H4A 109.5 . .
Si5 C4 H4B 109.5 . .
H4A C4 H4B 109.5 . .
Si5 C4 H4C 109.5 . .
H4A C4 H4C 109.5 . .
H4B C4 H4C 109.5 . .
Si6 C5 H5A 109.5 . .
Si6 C5 H5B 109.5 . .
H5A C5 H5B 109.5 . .
Si6 C5 H5C 109.5 . .
H5A C5 H5C 109.5 . .
H5B C5 H5C 109.5 . .
Si6 C6 H6A 109.5 . .
Si6 C6 H6B 109.5 . .
H6A C6 H6B 109.5 . .
Si6 C6 H6C 109.5 . .
H6A C6 H6C 109.5 . .
H6B C6 H6C 109.5 . .
Si6 C7 H7A 109.5 . .
Si6 C7 H7B 109.5 . .
H7A C7 H7B 109.5 . .
Si6 C7 H7C 109.5 . .
H7A C7 H7C 109.5 . .
H7B C7 H7C 109.5 . .
Si7 C8 Si8 111.2(2) . .
Si7 C8 Si3 117.1(2) . .
Si8 C8 Si3 121.5(2) . .
Si7 C8 H8 100.7 . .
Si8 C8 H8 100.7 . .
Si3 C8 H8 100.7 . .
Si7 C9 H9A 109.5 . .
Si7 C9 H9B 109.5 . .
H9A C9 H9B 109.5 . .
Si7 C9 H9C 109.5 . .
H9A C9 H9C 109.5 . .
H9B C9 H9C 109.5 . .
Si7 C10 H10A 109.5 . .
Si7 C10 H10B 109.5 . .
H10A C10 H10B 109.5 . .
Si7 C10 H10C 109.5 . .
H10A C10 H10C 109.5 . .
H10B C10 H10C 109.5 . .
Si7 C11 H11A 109.5 . .
Si7 C11 H11B 109.5 . .
H11A C11 H11B 109.5 . .
Si7 C11 H11C 109.5 . .
H11A C11 H11C 109.5 . .
H11B C11 H11C 109.5 . .
Si8 C12 H12A 109.5 . .
Si8 C12 H12B 109.5 . .
H12A C12 H12B 109.5 . .
Si8 C12 H12C 109.5 . .
H12A C12 H12C 109.5 . .
H12B C12 H12C 109.5 . .
Si8 C13 H13A 109.5 . .
Si8 C13 H13B 109.5 . .
H13A C13 H13B 109.5 . .
Si8 C13 H13C 109.5 . .
H13A C13 H13C 109.5 . .
H13B C13 H13C 109.5 . .
Si8 C14 H14A 109.5 . .
Si8 C14 H14B 109.5 . .
H14A C14 H14B 109.5 . .
Si8 C14 H14C 109.5 . .
H14A C14 H14C 109.5 . .
H14B C14 H14C 109.5 . .
C16 C15 C17 109.1(4) . .
C16 C15 Si3 113.6(3) . .
C17 C15 Si3 118.9(3) . .
C16 C15 H15 104.6 . .
C17 C15 H15 104.6 . .
Si3 C15 H15 104.6 . .
C15 C16 H16A 109.5 . .
C15 C16 H16B 109.5 . .
H16A C16 H16B 109.5 . .
C15 C16 H16C 109.5 . .
H16A C16 H16C 109.5 . .
H16B C16 H16C 109.5 . .
C15 C17 H17A 109.5 . .
C15 C17 H17B 109.5 . .
H17A C17 H17B 109.5 . .
C15 C17 H17C 109.5 . .
H17A C17 H17C 109.5 . .
H17B C17 H17C 109.5 . .
Si10 C18 Si4 119.3(3) . .
Si10 C18 Si9 110.2(2) . .
Si4 C18 Si9 122.4(2) . .
Si10 C18 H18 99.5 . .
Si4 C18 H18 99.5 . .
Si9 C18 H18 99.5 . .
Si9 C19 H19A 109.5 . .
Si9 C19 H19B 109.5 . .
H19A C19 H19B 109.5 . .
Si9 C19 H19C 109.5 . .
H19A C19 H19C 109.5 . .
H19B C19 H19C 109.5 . .
Si9 C20 H20A 109.5 . .
Si9 C20 H20B 109.5 . .
H20A C20 H20B 109.5 . .
Si9 C20 H20C 109.5 . .
H20A C20 H20C 109.5 . .
H20B C20 H20C 109.5 . .
Si9 C21 H21A 109.5 . .
Si9 C21 H21B 109.5 . .
H21A C21 H21B 109.5 . .
Si9 C21 H21C 109.5 . .
H21A C21 H21C 109.5 . .
H21B C21 H21C 109.5 . .
Si10 C22 H22A 109.5 . .
Si10 C22 H22B 109.5 . .
H22A C22 H22B 109.5 . .
Si10 C22 H22C 109.5 . .
H22A C22 H22C 109.5 . .
H22B C22 H22C 109.5 . .
Si10 C23 H23A 109.5 . .
Si10 C23 H23B 109.5 . .
H23A C23 H23B 109.5 . .
Si10 C23 H23C 109.5 . .
H23A C23 H23C 109.5 . .
H23B C23 H23C 109.5 . .
Si10 C24 H24A 109.5 . .
Si10 C24 H24B 109.5 . .
H24A C24 H24B 109.5 . .
Si10 C24 H24C 109.5 . .
H24A C24 H24C 109.5 . .
H24B C24 H24C 109.5 . .
Si11 C25 Si12 109.2(2) . .
Si11 C25 Si4 121.2(3) . .
Si12 C25 Si4 119.9(2) . .
Si11 C25 H25 100.4 . .
Si12 C25 H25 100.4 . .
Si4 C25 H25 100.4 . .
Si11 C26 H26A 109.5 . .
Si11 C26 H26B 109.5 . .
H26A C26 H26B 109.5 . .
Si11 C26 H26C 109.5 . .
H26A C26 H26C 109.5 . .
H26B C26 H26C 109.5 . .
Si11 C27 H27A 109.5 . .
Si11 C27 H27B 109.5 . .
H27A C27 H27B 109.5 . .
Si11 C27 H27C 109.5 . .
H27A C27 H27C 109.5 . .
H27B C27 H27C 109.5 . .
Si11 C28 H28A 109.5 . .
Si11 C28 H28B 109.5 . .
H28A C28 H28B 109.5 . .
Si11 C28 H28C 109.5 . .
H28A C28 H28C 109.5 . .
H28B C28 H28C 109.5 . .
Si12 C29 H29A 109.5 . .
Si12 C29 H29B 109.5 . .
H29A C29 H29B 109.5 . .
Si12 C29 H29C 109.5 . .
H29A C29 H29C 109.5 . .
H29B C29 H29C 109.5 . .
Si12 C30 H30A 109.5 . .
Si12 C30 H30B 109.5 . .
H30A C30 H30B 109.5 . .
Si12 C30 H30C 109.5 . .
H30A C30 H30C 109.5 . .
H30B C30 H30C 109.5 . .
Si12 C31 H31A 109.5 . .
Si12 C31 H31B 109.5 . .
H31A C31 H31B 109.5 . .
Si12 C31 H31C 109.5 . .
H31A C31 H31C 109.5 . .
H31B C31 H31C 109.5 . .
C34 C32 C33 109.7(4) . .
C34 C32 Si4 114.1(3) . .
C33 C32 Si4 111.9(3) . .
C34 C32 H32 106.9 . .
C33 C32 H32 106.9 . .
Si4 C32 H32 106.9 . .
C32 C33 H33A 109.5 . .
C32 C33 H33B 109.5 . .
H33A C33 H33B 109.5 . .
C32 C33 H33C 109.5 . .
H33A C33 H33C 109.5 . .
H33B C33 H33C 109.5 . .
C32 C34 H34A 109.5 . .
C32 C34 H34B 109.5 . .
H34A C34 H34B 109.5 . .
C32 C34 H34C 109.5 . .
H34A C34 H34C 109.5 . .
H34B C34 H34C 109.5 . .
N1 C35 N2 104.6(4) . .
N1 C35 Si1 126.0(4) . .
N2 C35 Si1 129.3(4) . .
C37 C36 N1 107.8(4) . .
C37 C36 C39 130.2(5) . .
N1 C36 C39 121.9(5) . .
C36 C37 N2 105.9(4) . .
C36 C37 C40 132.0(5) . .
N2 C37 C40 122.1(5) . .
N1 C38 H38A 109.5 . .
N1 C38 H38B 109.5 . .
H38A C38 H38B 109.5 . .
N1 C38 H38C 109.5 . .
H38A C38 H38C 109.5 . .
H38B C38 H38C 109.5 . .
C36 C39 H39A 109.5 . .
C36 C39 H39B 109.5 . .
H39A C39 H39B 109.5 . .
C36 C39 H39C 109.5 . .
H39A C39 H39C 109.5 . .
H39B C39 H39C 109.5 . .
C37 C40 H40A 109.5 . .
C37 C40 H40B 109.5 . .
H40A C40 H40B 109.5 . .
C37 C40 H40C 109.5 . .
H40A C40 H40C 109.5 . .
H40B C40 H40C 109.5 . .
N2 C41 H41A 109.5 . .
N2 C41 H41B 109.5 . .
H41A C41 H41B 109.5 . .
N2 C41 H41C 109.5 . .
H41A C41 H41C 109.5 . .
H41B C41 H41C 109.5 . .
Si2 C42 H42A 109.5 . .
Si2 C42 H42B 109.5 . .
H42A C42 H42B 109.5 . .
Si2 C42 H42C 109.5 . .
H42A C42 H42C 109.5 . .
H42B C42 H42C 109.5 . .
F1 C43 F2 108.5(5) . .
F1 C43 F3 106.4(5) . .
F2 C43 F3 106.1(5) . .
F1 C43 S1 112.3(5) . .
F2 C43 S1 111.9(4) . .
F3 C43 S1 111.3(4) . .
C45 C44 C46 124(2) . 7_565
C45 C44 H44 118.0 . .
C46 C44 H44 118.0 7_565 .
C44 C45 C46 111(2) . .
C44 C45 H45 124.5 . .
C46 C45 H45 124.5 . .
F4 C46 C44 114(3) . 7_565
F4 C46 C45 122(3) . .
C44 C46 C45 124.7(15) 7_565 .
C52 C47 C52 57.4(18) . 2
C52 C47 C48 60.6(13) . .
C52 C47 C48 117.9(16) 2 .
C52 C47 C48 117.9(16) . 2
C52 C47 C48 60.6(13) 2 2
C48 C47 C48 178(2) . 2
C52 C48 C49 65.5(11) . .
C52 C48 C47 55.0(9) . .
C49 C48 C47 120.5(15) . .
C48 C49 C50 118.1(14) . .
C48 C49 C52 56.5(11) . .
C50 C49 C52 61.5(12) . .
C51 C50 C49 115.8(16) . .
C51 C50 C52 53.3(9) . .
C49 C50 C52 62.5(11) . .
C52 C51 C52 57.6(17) . 2
C52 C51 C50 125.2(17) . 2
C52 C51 C50 67.6(13) 2 2
C52 C51 C50 67.6(13) . .
C52 C51 C50 125.2(17) 2 .
C50 C51 C50 167(3) 2 .
C51 C52 C47 122.5(16) . .
C51 C52 C48 173.0(17) . .
C47 C52 C48 64.4(13) . .
C51 C52 C50 59.1(11) . .
C47 C52 C50 177.0(18) . .
C48 C52 C50 113.9(14) . .
C51 C52 C49 115.1(15) . .
C47 C52 C49 122.3(18) . .
C48 C52 C49 58.0(10) . .
C50 C52 C49 55.9(9) . .
C35 N1 C36 110.8(4) . .
C35 N1 C38 126.2(4) . .
C36 N1 C38 122.9(4) . .
C35 N2 C37 110.9(4) . .
C35 N2 C41 125.8(4) . .
C37 N2 C41 123.1(4) . .
O1 S1 O2 115.5(3) . .
O1 S1 O3 115.7(2) . .
O2 S1 O3 114.3(2) . .
O1 S1 C43 103.5(2) . .
O2 S1 C43 101.9(3) . .
O3 S1 C43 103.1(3) . .
C35 Si1 Si2 106.47(15) . .
C35 Si1 Si3 112.71(15) . .
Si2 Si1 Si3 139.87(8) . .
C42 Si2 Si1 117.61(18) . .
C42 Si2 Si4 111.84(17) . .
Si1 Si2 Si4 130.14(8) . .
C15 Si3 C1 107.9(2) . .
C15 Si3 C8 112.2(2) . .
C1 Si3 C8 104.3(2) . .
C15 Si3 Si1 103.48(15) . .
C1 Si3 Si1 120.25(15) . .
C8 Si3 Si1 108.87(15) . .
C32 Si4 C18 110.5(2) . .
C32 Si4 C25 111.9(2) . .
C18 Si4 C25 110.1(2) . .
C32 Si4 Si2 108.51(15) . .
C18 Si4 Si2 109.29(15) . .
C25 Si4 Si2 106.40(15) . .
C4 Si5 C3 108.9(2) . .
C4 Si5 C2 102.8(2) . .
C3 Si5 C2 107.7(3) . .
C4 Si5 C1 112.9(2) . .
C3 Si5 C1 114.8(2) . .
C2 Si5 C1 109.0(2) . .
C6 Si6 C7 105.2(3) . .
C6 Si6 C5 109.1(3) . .
C7 Si6 C5 102.2(3) . .
C6 Si6 C1 106.4(2) . .
C7 Si6 C1 118.7(2) . .
C5 Si6 C1 114.6(2) . .
C11 Si7 C10 110.0(3) . .
C11 Si7 C9 106.7(3) . .
C10 Si7 C9 103.4(3) . .
C11 Si7 C8 110.1(2) . .
C10 Si7 C8 111.0(2) . .
C9 Si7 C8 115.3(2) . .
C14 Si8 C12 106.9(2) . .
C14 Si8 C13 109.1(2) . .
C12 Si8 C13 102.5(2) . .
C14 Si8 C8 113.4(2) . .
C12 Si8 C8 111.8(2) . .
C13 Si8 C8 112.4(2) . .
C21 Si9 C19 103.9(2) . .
C21 Si9 C20 108.4(3) . .
C19 Si9 C20 105.1(3) . .
C21 Si9 C18 114.1(2) . .
C19 Si9 C18 117.3(2) . .
C20 Si9 C18 107.4(2) . .
C24 Si10 C23 104.1(3) . .
C24 Si10 C22 106.9(2) . .
C23 Si10 C22 106.4(3) . .
C24 Si10 C18 114.5(2) . .
C23 Si10 C18 109.4(2) . .
C22 Si10 C18 114.7(2) . .
C26 Si11 C28 104.3(3) . .
C26 Si11 C27 104.1(3) . .
C28 Si11 C27 108.2(3) . .
C26 Si11 C25 118.6(2) . .
C28 Si11 C25 113.5(2) . .
C27 Si11 C25 107.4(2) . .
C29 Si12 C31 108.8(2) . .
C29 Si12 C30 101.6(2) . .
C31 Si12 C30 106.9(2) . .
C29 Si12 C25 114.7(2) . .
C31 Si12 C25 112.4(2) . .
C30 Si12 C25 111.5(2) . .

loop_
_geom_bond_atom_site_label_1
_geom_bond_atom_site_label_2
_geom_bond_distance
_geom_bond_site_symmetry_2
C1 Si5 1.890(5) .
C1 Si6 1.912(4) .
C1 Si3 1.917(5) .
C1 H1 1.0000 .
C2 Si5 1.876(5) .
C2 H2A 0.9800 .
C2 H2B 0.9800 .
C2 H2C 0.9800 .
C3 Si5 1.867(5) .
C3 H3A 0.9800 .
C3 H3B 0.9800 .
C3 H3C 0.9800 .
C4 Si5 1.863(5) .
C4 H4A 0.9800 .
C4 H4B 0.9800 .
C4 H4C 0.9800 .
C5 Si6 1.882(5) .
C5 H5A 0.9800 .
C5 H5B 0.9800 .
C5 H5C 0.9800 .
C6 Si6 1.863(5) .
C6 H6A 0.9800 .
C6 H6B 0.9800 .
C6 H6C 0.9800 .
C7 Si6 1.876(5) .
C7 H7A 0.9800 .
C7 H7B 0.9800 .
C7 H7C 0.9800 .
C8 Si7 1.888(4) .
C8 Si8 1.899(5) .
C8 Si3 1.920(5) .
C8 H8 1.0000 .
C9 Si7 1.875(6) .
C9 H9A 0.9800 .
C9 H9B 0.9800 .
C9 H9C 0.9800 .
C10 Si7 1.870(5) .
C10 H10A 0.9800 .
C10 H10B 0.9800 .
C10 H10C 0.9800 .
C11 Si7 1.859(5) .
C11 H11A 0.9800 .
C11 H11B 0.9800 .
C11 H11C 0.9800 .
C12 Si8 1.863(5) .
C12 H12A 0.9800 .
C12 H12B 0.9800 .
C12 H12C 0.9800 .
C13 Si8 1.863(5) .
C13 H13A 0.9800 .
C13 H13B 0.9800 .
C13 H13C 0.9800 .
C14 Si8 1.859(5) .
C14 H14A 0.9800 .
C14 H14B 0.9800 .
C14 H14C 0.9800 .
C15 C16 1.530(6) .
C15 C17 1.530(6) .
C15 Si3 1.906(5) .
C15 H15 1.0000 .
C16 H16A 0.9800 .
C16 H16B 0.9800 .
C16 H16C 0.9800 .
C17 H17A 0.9800 .
C17 H17B 0.9800 .
C17 H17C 0.9800 .
C18 Si10 1.898(5) .
C18 Si4 1.912(5) .
C18 Si9 1.914(5) .
C18 H18 1.0000 .
C19 Si9 1.863(5) .
C19 H19A 0.9800 .
C19 H19B 0.9800 .
C19 H19C 0.9800 .
C20 Si9 1.885(5) .
C20 H20A 0.9800 .
C20 H20B 0.9800 .
C20 H20C 0.9800 .
C21 Si9 1.862(5) .
C21 H21A 0.9800 .
C21 H21B 0.9800 .
C21 H21C 0.9800 .
C22 Si10 1.889(5) .
C22 H22A 0.9800 .
C22 H22B 0.9800 .
C22 H22C 0.9800 .
C23 Si10 1.885(5) .
C23 H23A 0.9800 .
C23 H23B 0.9800 .
C23 H23C 0.9800 .
C24 Si10 1.866(5) .
C24 H24A 0.9800 .
C24 H24B 0.9800 .
C24 H24C 0.9800 .
C25 Si11 1.903(5) .
C25 Si12 1.912(5) .
C25 Si4 1.918(5) .
C25 H25 1.0000 .
C26 Si11 1.872(6) .
C26 H26A 0.9800 .
C26 H26B 0.9800 .
C26 H26C 0.9800 .
C27 Si11 1.886(5) .
C27 H27A 0.9800 .
C27 H27B 0.9800 .
C27 H27C 0.9800 .
C28 Si11 1.877(6) .
C28 H28A 0.9800 .
C28 H28B 0.9800 .
C28 H28C 0.9800 .
C29 Si12 1.865(5) .
C29 H29A 0.9800 .
C29 H29B 0.9800 .
C29 H29C 0.9800 .
C30 Si12 1.879(5) .
C30 H30A 0.9800 .
C30 H30B 0.9800 .
C30 H30C 0.9800 .
C31 Si12 1.878(5) .
C31 H31A 0.9800 .
C31 H31B 0.9800 .
C31 H31C 0.9800 .
C32 C34 1.528(6) .
C32 C33 1.534(6) .
C32 Si4 1.887(5) .
C32 H32 1.0000 .
C33 H33A 0.9800 .
C33 H33B 0.9800 .
C33 H33C 0.9800 .
C34 H34A 0.9800 .
C34 H34B 0.9800 .
C34 H34C 0.9800 .
C35 N1 1.352(6) .
C35 N2 1.356(6) .
C35 Si1 1.904(5) .
C36 C37 1.344(7) .
C36 N1 1.369(6) .
C36 C39 1.506(7) .
C37 N2 1.389(6) .
C37 C40 1.487(7) .
C38 N1 1.460(6) .
C38 H38A 0.9800 .
C38 H38B 0.9800 .
C38 H38C 0.9800 .
C39 H39A 0.9800 .
C39 H39B 0.9800 .
C39 H39C 0.9800 .
C40 H40A 0.9800 .
C40 H40B 0.9800 .
C40 H40C 0.9800 .
C41 N2 1.460(6) .
C41 H41A 0.9800 .
C41 H41B 0.9800 .
C41 H41C 0.9800 .
C42 Si2 1.865(5) .
C42 H42A 0.9800 .
C42 H42B 0.9800 .
C42 H42C 0.9800 .
C43 F1 1.320(6) .
C43 F2 1.334(6) .
C43 F3 1.354(7) .
C43 S1 1.803(6) .
C44 C45 1.28(2) .
C44 C46 1.38(2) 7_565
C44 H44 0.9500 .
C45 C46 1.39(3) .
C45 H45 0.9500 .
C46 F4 1.221(19) .
C46 C44 1.38(2) 7_565
C47 C52 1.297(17) .
C47 C52 1.297(17) 2
C47 C48 1.427(16) .
C47 C48 1.428(16) 2
C48 C52 1.38(3) .
C48 C49 1.401(16) .
C49 C50 1.405(17) .
C49 C52 1.504(16) .
C50 C51 1.383(16) .
C50 C52 1.49(3) .
C51 C52 1.291(17) .
C51 C52 1.292(17) 2
C51 C50 1.383(16) 2
O1 S1 1.426(4) .
O2 S1 1.430(4) .
O3 S1 1.433(4) .
Si1 Si2 2.192(2) .
Si1 Si3 2.4342(18) .
Si2 Si4 2.4064(19) .

loop_
_geom_torsion_atom_site_label_1
_geom_torsion_atom_site_label_2
_geom_torsion_atom_site_label_3
_geom_torsion_atom_site_label_4
_geom_torsion
_geom_torsion_site_symmetry_1
_geom_torsion_site_symmetry_4
N1 C36 C37 N2 0.3(6) . .
C39 C36 C37 N2 -175.9(5) . .
N1 C36 C37 C40 -177.1(5) . .
C39 C36 C37 C40 6.6(10) . .
C46 C44 C45 C46 -6(2) 7_565 .
C44 C45 C46 F4 -172.9(15) . .
C44 C45 C46 C44 7(2) . 7_565
C52 C47 C48 C52 -1.2(18) 2 .
C48 C47 C48 C52 -0.8(10) 2 .
C52 C47 C48 C49 3.1(14) . .
C52 C47 C48 C49 2(2) 2 .
C48 C47 C48 C49 2.3(15) 2 .
C52 C48 C49 C50 0(2) . .
C47 C48 C49 C50 -3(3) . .
C47 C48 C49 C52 -2.8(12) . .
C48 C49 C50 C51 1(3) . .
C52 C49 C50 C51 0.9(18) . .
C48 C49 C50 C52 0.2(19) . .
C49 C50 C51 C52 -1(2) . .
C49 C50 C51 C52 2(3) . 2
C52 C50 C51 C52 3.0(19) . 2
C49 C50 C51 C50 -180(100) . 2
C52 C50 C51 C50 -178.6(9) . 2
C52 C51 C52 C47 0.004(9) 2 .
C50 C51 C52 C47 -3(2) 2 .
C50 C51 C52 C47 177.1(19) . .
C52 C51 C52 C48 -171(15) 2 .
C50 C51 C52 C48 -174(13) 2 .
C50 C51 C52 C48 6(13) . .
C52 C51 C52 C50 -177.1(19) 2 .
C50 C51 C52 C50 179.6(3) 2 .
C52 C51 C52 C49 -176(2) 2 .
C50 C51 C52 C49 -179.4(19) 2 .
C50 C51 C52 C49 1.0(19) . .
C52 C47 C52 C51 -0.004(9) 2 .
C48 C47 C52 C51 -178.8(19) . .
C48 C47 C52 C51 1.2(19) 2 .
C52 C47 C52 C48 178.8(19) 2 .
C48 C47 C52 C48 179.98(4) 2 .
C52 C47 C52 C50 123(34) 2 .
C48 C47 C52 C50 -56(34) . .
C48 C47 C52 C50 124(34) 2 .
C52 C47 C52 C49 176(3) 2 .
C48 C47 C52 C49 -2.9(13) . .
C48 C47 C52 C49 177.1(13) 2 .
C49 C48 C52 C51 -6(13) . .
C47 C48 C52 C51 172(14) . .
C49 C48 C52 C47 -177.1(13) . .
C49 C48 C52 C50 0.2(19) . .
C47 C48 C52 C50 177.3(17) . .
C47 C48 C52 C49 177.1(13) . .
C49 C50 C52 C51 179(2) . .
C51 C50 C52 C47 -124(34) . .
C49 C50 C52 C47 55(34) . .
C51 C50 C52 C48 -179.2(17) . .
C49 C50 C52 C48 -0.2(19) . .
C51 C50 C52 C49 -179(2) . .
C48 C49 C52 C51 179.3(17) . .
C50 C49 C52 C51 -1.0(19) . .
C48 C49 C52 C47 3.1(14) . .
C50 C49 C52 C47 -177.1(19) . .
C50 C49 C52 C48 180(2) . .
C48 C49 C52 C50 -180(2) . .
N2 C35 N1 C36 -1.0(5) . .
Si1 C35 N1 C36 174.9(3) . .
N2 C35 N1 C38 175.6(4) . .
Si1 C35 N1 C38 -8.5(7) . .
C37 C36 N1 C35 0.4(6) . .
C39 C36 N1 C35 177.1(5) . .
C37 C36 N1 C38 -176.3(4) . .
C39 C36 N1 C38 0.4(7) . .
N1 C35 N2 C37 1.2(5) . .
Si1 C35 N2 C37 -174.5(4) . .
N1 C35 N2 C41 177.0(4) . .
Si1 C35 N2 C41 1.3(7) . .
C36 C37 N2 C35 -1.0(5) . .
C40 C37 N2 C35 176.8(5) . .
C36 C37 N2 C41 -176.9(4) . .
C40 C37 N2 C41 0.8(7) . .
F1 C43 S1 O1 52.2(5) . .
F2 C43 S1 O1 174.5(5) . .
F3 C43 S1 O1 -67.0(4) . .
F1 C43 S1 O2 -68.1(5) . .
F2 C43 S1 O2 54.2(5) . .
F3 C43 S1 O2 172.7(4) . .
F1 C43 S1 O3 173.2(4) . .
F2 C43 S1 O3 -64.6(5) . .
F3 C43 S1 O3 53.9(4) . .
N1 C35 Si1 Si2 93.4(4) . .
N2 C35 Si1 Si2 -91.7(4) . .
N1 C35 Si1 Si3 -77.7(4) . .
N2 C35 Si1 Si3 97.1(4) . .
C35 Si1 Si2 C42 -167.4(3) . .
Si3 Si1 Si2 C42 -0.1(3) . .
C35 Si1 Si2 Si4 20.7(2) . .
Si3 Si1 Si2 Si4 -172.03(10) . .
C16 C15 Si3 C1 -38.3(4) . .
C17 C15 Si3 C1 -168.8(4) . .
C16 C15 Si3 C8 -152.7(3) . .
C17 C15 Si3 C8 76.8(4) . .
C16 C15 Si3 Si1 90.1(3) . .
C17 C15 Si3 Si1 -40.4(4) . .
Si5 C1 Si3 C15 96.5(3) . .
Si6 C1 Si3 C15 -52.2(3) . .
Si5 C1 Si3 C8 -144.1(3) . .
Si6 C1 Si3 C8 67.3(3) . .
Si5 C1 Si3 Si1 -21.7(4) . .
Si6 C1 Si3 Si1 -170.39(16) . .
Si7 C8 Si3 C15 -177.4(2) . .
Si8 C8 Si3 C15 -35.2(3) . .
Si7 C8 Si3 C1 66.0(3) . .
Si8 C8 Si3 C1 -151.7(3) . .
Si7 C8 Si3 Si1 -63.5(3) . .
Si8 C8 Si3 Si1 78.8(3) . .
C35 Si1 Si3 C15 -14.0(2) . .
Si2 Si1 Si3 C15 179.20(19) . .
C35 Si1 Si3 C1 106.4(2) . .
Si2 Si1 Si3 C1 -60.4(2) . .
C35 Si1 Si3 C8 -133.5(2) . .
Si2 Si1 Si3 C8 59.7(2) . .
C34 C32 Si4 C18 -72.4(4) . .
C33 C32 Si4 C18 52.9(4) . .
C34 C32 Si4 C25 50.7(4) . .
C33 C32 Si4 C25 176.0(3) . .
C34 C32 Si4 Si2 167.7(3) . .
C33 C32 Si4 Si2 -67.0(4) . .
Si10 C18 Si4 C32 62.1(3) . .
Si9 C18 Si4 C32 -83.6(3) . .
Si10 C18 Si4 C25 -62.0(3) . .
Si9 C18 Si4 C25 152.3(3) . .
Si10 C18 Si4 Si2 -178.5(2) . .
Si9 C18 Si4 Si2 35.8(3) . .
Si11 C25 Si4 C32 -171.3(3) . .
Si12 C25 Si4 C32 46.3(3) . .
Si11 C25 Si4 C18 -48.0(3) . .
Si12 C25 Si4 C18 169.6(2) . .
Si11 C25 Si4 Si2 70.3(3) . .
Si12 C25 Si4 Si2 -72.1(3) . .
C42 Si2 Si4 C32 171.9(3) . .
Si1 Si2 Si4 C32 -15.8(2) . .
C42 Si2 Si4 C18 51.3(3) . .
Si1 Si2 Si4 C18 -136.40(17) . .
C42 Si2 Si4 C25 -67.6(3) . .
Si1 Si2 Si4 C25 104.72(18) . .
Si6 C1 Si5 C4 -162.6(2) . .
Si3 C1 Si5 C4 47.6(4) . .
Si6 C1 Si5 C3 71.8(3) . .
Si3 C1 Si5 C3 -78.0(4) . .
Si6 C1 Si5 C2 -49.1(3) . .
Si3 C1 Si5 C2 161.1(3) . .
Si5 C1 Si6 C6 89.9(3) . .
Si3 C1 Si6 C6 -117.1(3) . .
Si5 C1 Si6 C7 -151.9(3) . .
Si3 C1 Si6 C7 1.1(4) . .
Si5 C1 Si6 C5 -30.8(4) . .
Si3 C1 Si6 C5 122.2(3) . .
Si8 C8 Si7 C11 -48.1(3) . .
Si3 C8 Si7 C11 97.9(3) . .
Si8 C8 Si7 C10 74.0(3) . .
Si3 C8 Si7 C10 -140.0(3) . .
Si8 C8 Si7 C9 -168.8(2) . .
Si3 C8 Si7 C9 -22.9(4) . .
Si7 C8 Si8 C14 80.4(3) . .
Si3 C8 Si8 C14 -63.8(3) . .
Si7 C8 Si8 C12 -40.5(3) . .
Si3 C8 Si8 C12 175.2(3) . .
Si7 C8 Si8 C13 -155.2(2) . .
Si3 C8 Si8 C13 60.5(3) . .
Si10 C18 Si9 C21 -33.2(3) . .
Si4 C18 Si9 C21 115.2(3) . .
Si10 C18 Si9 C19 -155.0(2) . .
Si4 C18 Si9 C19 -6.6(4) . .
Si10 C18 Si9 C20 87.0(3) . .
Si4 C18 Si9 C20 -124.6(3) . .
Si4 C18 Si10 C24 39.5(4) . .
Si9 C18 Si10 C24 -170.9(2) . .
Si4 C18 Si10 C23 155.9(3) . .
Si9 C18 Si10 C23 -54.6(3) . .
Si4 C18 Si10 C22 -84.6(3) . .
Si9 C18 Si10 C22 64.9(3) . .
Si12 C25 Si11 C26 166.6(2) . .
Si4 C25 Si11 C26 20.6(4) . .
Si12 C25 Si11 C28 43.6(3) . .
Si4 C25 Si11 C28 -102.3(3) . .
Si12 C25 Si11 C27 -75.9(3) . .
Si4 C25 Si11 C27 138.2(3) . .
Si11 C25 Si12 C29 158.1(2) . .
Si4 C25 Si12 C29 -55.5(3) . .
Si11 C25 Si12 C31 -76.8(3) . .
Si4 C25 Si12 C31 69.6(3) . .
Si11 C25 Si12 C30 43.2(3) . .
Si4 C25 Si12 C30 -170.3(3) . .
